data_7006248
loop_
_publ_author_name
'Kealey, Steven'
'Long, Nicholas J.'
'White, Andrew J. P.'
'Gee, Antony D.'

_publ_section_title
;
 A novel tetrakis(pyrazolyl)borate ligand bearing triphenylphosphine
 oxide substituents.
;
_journal_issue 42
_journal_name_full 'Dalton transactions (Cambridge, England : 2003)'
_journal_page_first 4763
_journal_page_last 4765
_journal_paper_doi 10.1039/b711121e
_journal_year 2007
_chemical_formula_moiety '(C84 H64 N9 O7 P4 B Eu), (N O3), 4(C H4 O)'
_chemical_formula_sum 'C88 H80 B Eu N10 O14 P4'
_chemical_formula_weight 1788.27
_chemical_name_systematic
;
?
;
_space_group_IT_number 14
_symmetry_cell_setting monoclinic
_symmetry_space_group_name_Hall '-P 2ybc'
_symmetry_space_group_name_H-M 'P 1 21/c 1'
_atom_sites_solution_hydrogens geom
_atom_sites_solution_primary direct
_atom_sites_solution_secondary difmap
_audit_creation_method SHELXL-97
_cell_angle_alpha 90.00
_cell_angle_beta 106.560(1)
_cell_angle_gamma 90.00
_cell_formula_units_Z 4
_cell_length_a 25.0529(2)
_cell_length_b 13.1352(1)
_cell_length_c 26.4601(2)
_cell_measurement_reflns_used 60276
_cell_measurement_temperature 173(2)
_cell_measurement_theta_max 71.1341
_cell_measurement_theta_min 1.7394
_cell_volume 8346.19(12)
_computing_cell_refinement 'CrysAlis RED, Oxford Diffraction Ltd'
_computing_data_collection 'CrysAlis CCD, Oxford Diffraction Ltd'
_computing_data_reduction 'CrysAlis RED, Oxford Diffraction Ltd'
_computing_molecular_graphics 'Bruker SHELXTL'
_computing_publication_material 'Bruker SHELXTL'
_computing_structure_refinement 'SHELXL-97 (Sheldrick, 1997)'
_computing_structure_solution 'SHELXS-97 (Sheldrick, 1990)'
_diffrn_ambient_temperature 173(2)
_diffrn_detector_area_resol_mean 8.2556
_diffrn_measured_fraction_theta_full 0.995
_diffrn_measured_fraction_theta_max 0.995
_diffrn_measurement_device_type 'OD Xcalibur PX Ultra'
_diffrn_measurement_method 'phi and omega scans'
_diffrn_radiation_monochromator graphite
_diffrn_radiation_source 'Enhance Ultra (Cu) X-ray Source'
_diffrn_radiation_type CuK\a
_diffrn_radiation_wavelength 1.54184
_diffrn_reflns_av_R_equivalents 0.0324
_diffrn_reflns_av_sigmaI/netI 0.0163
_diffrn_reflns_limit_h_max 30
_diffrn_reflns_limit_h_min -30
_diffrn_reflns_limit_k_max 16
_diffrn_reflns_limit_k_min -16
_diffrn_reflns_limit_l_max 31
_diffrn_reflns_limit_l_min -32
_diffrn_reflns_number 112068
_diffrn_reflns_theta_full 71.37
_diffrn_reflns_theta_max 71.37
_diffrn_reflns_theta_min 3.45
_diffrn_standards_number 0
_exptl_absorpt_coefficient_mu 6.686
_exptl_absorpt_correction_T_max 1.00000
_exptl_absorpt_correction_T_min 0.67974
_exptl_absorpt_correction_type multi-scan
_exptl_absorpt_process_details
;
CrysAlis RED, Oxford Diffraction Ltd.,
Version 1.171.32.4 (release 27-04-2006 CrysAlis171 .NET)
(compiled Apr 27 2007,17:53:11)
Empirical absorption correction using spherical harmonics,
implemented in SCALE3 ABSPACK scaling algorithm.
;
_exptl_crystal_colour Colourless
_exptl_crystal_density_diffrn 1.423
_exptl_crystal_density_method 'not measured'
_exptl_crystal_description blocks
_exptl_crystal_F_000 3672
_exptl_crystal_size_max 0.21
_exptl_crystal_size_mid 0.20
_exptl_crystal_size_min 0.14
_refine_diff_density_max 0.992
_refine_diff_density_min -0.646
_refine_diff_density_rms 0.057
_refine_ls_extinction_method none
_refine_ls_goodness_of_fit_ref 1.057
_refine_ls_hydrogen_treatment constr
_refine_ls_matrix_type full
_refine_ls_number_parameters 1093
_refine_ls_number_reflns 16144
_refine_ls_number_restraints 155
_refine_ls_restrained_S_all 1.104
_refine_ls_R_factor_all 0.0419
_refine_ls_R_factor_gt 0.0343
_refine_ls_shift/su_max 0.007
_refine_ls_shift/su_mean 0.000
_refine_ls_structure_factor_coef Fsqd
_refine_ls_weighting_details 'calc w=1/[\s^2^(Fo^2^)+(0.0532P)^2^+7.2616P] where P=(Fo^2^+2Fc^2^)/3'
_refine_ls_weighting_scheme calc
_refine_ls_wR_factor_gt 0.0918
_refine_ls_wR_factor_ref 0.0986
_reflns_number_gt 14231
_reflns_number_total 16144
_reflns_threshold_expression >2sigma(I)
_cod_data_source_file b711121e.txt
_cod_data_source_block Compound_2
_cod_depositor_comments
;
The following automatic conversions were performed:
'_symmetry_cell_setting' value 'Monoclinic' changed to 'monoclinic'
according to '/home/saulius/struct/CIF-dictionaries/cif_core.dic'
dictionary named 'cif_core.dic' version 2.4.1 from 2010-06-29.

Automatic conversion script
Id: cif_fix_enum 1527 2010-12-29 10:47:43Z saulius 
;
_cod_original_cell_volume 8346.19(11)
_cod_original_sg_symbol_H-M P2(1)/c
_cod_database_code 7006248

loop_
_symmetry_equiv_pos_as_xyz
'x, y, z'
'-x, y+1/2, -z+1/2'
'-x, -y, -z'
'x, -y-1/2, z-1/2'

loop_
_atom_site_label
_atom_site_type_symbol
_atom_site_fract_x
_atom_site_fract_y
_atom_site_fract_z
_atom_site_U_iso_or_equiv
_atom_site_adp_type
_atom_site_occupancy
_atom_site_symmetry_multiplicity
_atom_site_calc_flag
_atom_site_refinement_flags
_atom_site_disorder_assembly
_atom_site_disorder_group
Eu Eu 0.822182(6) 0.210415(12) 0.513810(6) 0.02795(6) Uani 1 1 d . . .
B B 0.70765(13) 0.1502(3) 0.56916(14) 0.0362(7) Uani 1 1 d . . .
P1 P 0.75872(3) 0.43006(6) 0.44821(3) 0.03546(16) Uani 1 1 d . . .
O1 O 0.77108(8) 0.31766(16) 0.44915(8) 0.0380(4) Uani 1 1 d . . .
P2 P 0.81932(3) -0.03790(6) 0.46402(3) 0.03447(15) Uani 1 1 d . . .
O2 O 0.84591(8) 0.04462(15) 0.50250(8) 0.0354(4) Uani 1 1 d . . .
P3 P 0.92322(3) 0.25552(6) 0.63623(3) 0.03387(15) Uani 1 1 d . . .
O3 O 0.87908(8) 0.28575(15) 0.58662(8) 0.0351(4) Uani 1 1 d . . .
P4 P 0.48867(3) 0.10907(8) 0.64672(4) 0.0544(2) Uani 1 1 d . . .
O4 O 0.47215(11) 0.0012(2) 0.63643(13) 0.0754(8) Uani 1 1 d . . .
N1 N 0.75435(9) 0.31107(19) 0.55403(10) 0.0337(5) Uani 1 1 d . . .
N2 N 0.71544(10) 0.26708(19) 0.57448(10) 0.0364(5) Uani 1 1 d . . .
N3 N 0.73206(9) 0.11152(18) 0.48377(9) 0.0337(5) Uani 1 1 d . . .
N4 N 0.69265(9) 0.12309(19) 0.50985(10) 0.0363(5) Uani 1 1 d . . .
N5 N 0.81303(9) 0.11183(18) 0.59377(9) 0.0320(5) Uani 1 1 d . . .
N6 N 0.76217(9) 0.09587(19) 0.60178(9) 0.0344(5) Uani 1 1 d . . .
N7 N 0.65482(10) 0.1515(2) 0.63655(11) 0.0417(6) Uani 1 1 d . . .
N8 N 0.66116(10) 0.1116(2) 0.59087(10) 0.0400(6) Uani 1 1 d . . .
C9 C 0.69221(14) 0.3383(3) 0.59838(15) 0.0496(8) Uani 1 1 d . . .
H9A H 0.6640 0.3265 0.6152 0.060 Uiso 1 1 calc R . .
C10 C 0.71620(14) 0.4304(3) 0.59430(15) 0.0497(8) Uani 1 1 d . . .
H10A H 0.7083 0.4941 0.6076 0.060 Uiso 1 1 calc R . .
C11 C 0.75464(12) 0.4107(2) 0.56651(12) 0.0369(6) Uani 1 1 d . . .
C12 C 0.79390(12) 0.4845(2) 0.55456(12) 0.0375(6) Uani 1 1 d . . .
C13 C 0.80160(12) 0.4976(2) 0.50428(12) 0.0386(6) Uani 1 1 d . . .
C14 C 0.84192(13) 0.5659(3) 0.49773(13) 0.0458(8) Uani 1 1 d . . .
H14A H 0.8483 0.5731 0.4642 0.055 Uiso 1 1 calc R . .
C15 C 0.87279(15) 0.6234(3) 0.54026(14) 0.0513(8) Uani 1 1 d . . .
H15A H 0.9005 0.6690 0.5357 0.062 Uiso 1 1 calc R . .
C16 C 0.86342(15) 0.6143(3) 0.58853(14) 0.0508(8) Uani 1 1 d . . .
H16A H 0.8836 0.6556 0.6171 0.061 Uiso 1 1 calc R . .
C17 C 0.82455(13) 0.5451(2) 0.59587(13) 0.0431(7) Uani 1 1 d . . .
H17A H 0.8187 0.5388 0.6297 0.052 Uiso 1 1 calc R . .
C18 C 0.64141(12) 0.1138(3) 0.47529(13) 0.0437(7) Uani 1 1 d . . .
H18A H 0.6072 0.1207 0.4837 0.052 Uiso 1 1 calc R . .
C19 C 0.64670(12) 0.0928(3) 0.42652(13) 0.0440(7) Uani 1 1 d . . .
H19A H 0.6176 0.0814 0.3950 0.053 Uiso 1 1 calc R . .
C20 C 0.70430(12) 0.0917(2) 0.43287(12) 0.0379(6) Uani 1 1 d . . .
C21 C 0.73194(12) 0.0678(2) 0.39202(12) 0.0392(7) Uani 1 1 d . . .
C22 C 0.78106(12) 0.0095(2) 0.39976(12) 0.0380(6) Uani 1 1 d . . .
C23 C 0.80054(14) -0.0133(3) 0.35665(13) 0.0456(7) Uani 1 1 d . . .
H23A H 0.8339 -0.0516 0.3621 0.055 Uiso 1 1 calc R . .
C24 C 0.77248(16) 0.0186(3) 0.30601(14) 0.0574(9) Uani 1 1 d . . .
H24A H 0.7860 0.0012 0.2771 0.069 Uiso 1 1 calc R . .
C25 C 0.72473(17) 0.0757(4) 0.29831(14) 0.0636(11) Uani 1 1 d . . .
H25A H 0.7053 0.0984 0.2639 0.076 Uiso 1 1 calc R . .
C26 C 0.70489(15) 0.1001(3) 0.34065(13) 0.0528(9) Uani 1 1 d . . .
H26A H 0.6720 0.1399 0.3347 0.063 Uiso 1 1 calc R . .
C27 C 0.76728(13) 0.0315(3) 0.64239(13) 0.0433(7) Uani 1 1 d . . .
H27A H 0.7378 0.0089 0.6556 0.052 Uiso 1 1 calc R . .
C28 C 0.82199(13) 0.0038(3) 0.66162(13) 0.0444(7) Uani 1 1 d . . .
H28A H 0.8379 -0.0411 0.6901 0.053 Uiso 1 1 calc R . .
C29 C 0.84936(12) 0.0559(2) 0.63034(11) 0.0359(6) Uani 1 1 d . . .
C30 C 0.90900(12) 0.0444(2) 0.63230(11) 0.0377(6) Uani 1 1 d . . .
C31 C 0.94598(12) 0.1260(2) 0.63300(11) 0.0380(6) Uani 1 1 d . . .
C32 C 1.00042(13) 0.1051(3) 0.63211(14) 0.0482(8) Uani 1 1 d . . .
H32A H 1.0252 0.1597 0.6318 0.058 Uiso 1 1 calc R . .
C33 C 1.01869(14) 0.0053(3) 0.63174(15) 0.0569(9) Uani 1 1 d . . .
H33A H 1.0555 -0.0081 0.6302 0.068 Uiso 1 1 calc R . .
C34 C 0.98368(15) -0.0738(3) 0.63359(16) 0.0582(9) Uani 1 1 d . . .
H34A H 0.9966 -0.1419 0.6345 0.070 Uiso 1 1 calc R . .
C35 C 0.92933(13) -0.0546(3) 0.63406(14) 0.0474(8) Uani 1 1 d . . .
H35A H 0.9055 -0.1101 0.6356 0.057 Uiso 1 1 calc R . .
C36 C 0.63191(14) 0.0230(3) 0.57912(15) 0.0492(8) Uani 1 1 d . . .
H36A H 0.6308 -0.0206 0.5502 0.059 Uiso 1 1 calc R . .
C37 C 0.60446(15) 0.0082(3) 0.61630(15) 0.0540(9) Uani 1 1 d . . .
H37A H 0.5802 -0.0464 0.6182 0.065 Uiso 1 1 calc R . .
C38 C 0.61965(12) 0.0900(3) 0.65082(13) 0.0434(7) Uani 1 1 d . . .
C39 C 0.60512(12) 0.1142(3) 0.69983(14) 0.0446(7) Uani 1 1 d . . .
C40 C 0.55006(13) 0.1261(3) 0.70255(14) 0.0491(8) Uani 1 1 d . . .
C41 C 0.54139(15) 0.1482(4) 0.75099(16) 0.0657(11) Uani 1 1 d . . .
H41A H 0.5043 0.1549 0.7531 0.079 Uiso 1 1 calc R . .
C42 C 0.58522(17) 0.1608(4) 0.79619(16) 0.0724(12) Uani 1 1 d . . .
H42A H 0.5783 0.1763 0.8288 0.087 Uiso 1 1 calc R . .
C43 C 0.63917(16) 0.1506(4) 0.79337(16) 0.0657(11) Uani 1 1 d . . .
H43A H 0.6697 0.1594 0.8241 0.079 Uiso 1 1 calc R . .
C44 C 0.64856(14) 0.1277(3) 0.74583(15) 0.0542(9) Uani 1 1 d . . .
H44A H 0.6858 0.1210 0.7443 0.065 Uiso 1 1 calc R . .
C45 C 0.68752(12) 0.4505(2) 0.44740(12) 0.0384(6) Uani 1 1 d . . .
C46 C 0.65111(13) 0.3688(3) 0.43503(13) 0.0455(7) Uani 1 1 d . . .
H46A H 0.6642 0.3038 0.4282 0.055 Uiso 1 1 calc R . .
C47 C 0.59564(15) 0.3820(3) 0.43267(16) 0.0572(9) Uani 1 1 d . . .
H47A H 0.5706 0.3262 0.4239 0.069 Uiso 1 1 calc R . .
C48 C 0.57681(14) 0.4755(3) 0.44299(15) 0.0561(9) Uani 1 1 d . . .
H48A H 0.5387 0.4842 0.4413 0.067 Uiso 1 1 calc R . .
C49 C 0.61279(15) 0.5569(3) 0.45582(18) 0.0603(10) Uani 1 1 d . . .
H49A H 0.5996 0.6216 0.4630 0.072 Uiso 1 1 calc R . .
C50 C 0.66822(14) 0.5442(3) 0.45817(16) 0.0538(9) Uani 1 1 d . . .
H50A H 0.6932 0.6002 0.4672 0.065 Uiso 1 1 calc R . .
C51 C 0.76903(11) 0.4836(2) 0.38898(12) 0.0389(7) Uani 1 1 d . . .
C52 C 0.76066(14) 0.5869(3) 0.37614(13) 0.0473(8) Uani 1 1 d . . .
H52A H 0.7496 0.6322 0.3992 0.057 Uiso 1 1 calc R . .
C53 C 0.76863(14) 0.6225(3) 0.32955(14) 0.0522(9) Uani 1 1 d . . .
H53A H 0.7641 0.6930 0.3213 0.063 Uiso 1 1 calc R . .
C54 C 0.78305(13) 0.5567(3) 0.29492(14) 0.0507(8) Uani 1 1 d . . .
H54A H 0.7873 0.5816 0.2626 0.061 Uiso 1 1 calc R . .
C55 C 0.79118(13) 0.4551(3) 0.30725(14) 0.0504(8) Uani 1 1 d . . .
H55A H 0.8012 0.4100 0.2834 0.060 Uiso 1 1 calc R . .
C56 C 0.78476(12) 0.4183(3) 0.35439(12) 0.0420(7) Uani 1 1 d . . .
H56A H 0.7911 0.3483 0.3630 0.050 Uiso 1 1 calc R . .
C57 C 0.77085(12) -0.1136(2) 0.48692(12) 0.0381(6) Uani 1 1 d . . .
C58 C 0.72039(14) -0.1466(3) 0.45312(15) 0.0488(8) Uani 1 1 d . . .
H58A H 0.7120 -0.1345 0.4163 0.059 Uiso 1 1 calc R . .
C59 C 0.68260(16) -0.1970(3) 0.47338(19) 0.0595(10) Uani 1 1 d . . .
H59A H 0.6478 -0.2177 0.4504 0.071 Uiso 1 1 calc R . .
C60 C 0.69485(18) -0.2171(3) 0.52589(19) 0.0628(11) Uani 1 1 d . . .
H60A H 0.6685 -0.2514 0.5394 0.075 Uiso 1 1 calc R . .
C61 C 0.7456(2) -0.1878(3) 0.55982(17) 0.0661(11) Uani 1 1 d . . .
H61A H 0.7545 -0.2034 0.5963 0.079 Uiso 1 1 calc R . .
C62 C 0.78341(16) -0.1355(3) 0.54017(14) 0.0516(8) Uani 1 1 d . . .
H62A H 0.8181 -0.1146 0.5633 0.062 Uiso 1 1 calc R . .
C63 C 0.87487(13) -0.1207(2) 0.45901(13) 0.0397(7) Uani 1 1 d . . .
C64 C 0.92752(14) -0.0993(3) 0.49118(14) 0.0475(8) Uani 1 1 d . . .
H64A H 0.9338 -0.0390 0.5119 0.057 Uiso 1 1 calc R . .
C65 C 0.97146(16) -0.1655(3) 0.49345(17) 0.0595(9) Uani 1 1 d . . .
H65A H 1.0075 -0.1508 0.5160 0.071 Uiso 1 1 calc R . .
C66 C 0.96292(17) -0.2520(3) 0.46325(17) 0.0591(9) Uani 1 1 d . . .
H66A H 0.9929 -0.2974 0.4651 0.071 Uiso 1 1 calc R . .
C67 C 0.91075(18) -0.2730(3) 0.43015(16) 0.0560(9) Uani 1 1 d . . .
H67A H 0.9052 -0.3319 0.4085 0.067 Uiso 1 1 calc R . .
C68 C 0.86635(16) -0.2086(2) 0.42829(15) 0.0480(8) Uani 1 1 d . . .
H68A H 0.8302 -0.2244 0.4061 0.058 Uiso 1 1 calc R . .
C69 C 0.89745(12) 0.2629(2) 0.69296(12) 0.0377(6) Uani 1 1 d . . .
C70 C 0.84387(14) 0.2990(3) 0.68623(13) 0.0455(7) Uani 1 1 d . . .
H70A H 0.8213 0.3178 0.6522 0.055 Uiso 1 1 calc R . .
C71 C 0.82324(17) 0.3076(3) 0.72973(15) 0.0574(9) Uani 1 1 d . . .
H71A H 0.7863 0.3311 0.7252 0.069 Uiso 1 1 calc R . .
C72 C 0.85636(18) 0.2820(3) 0.77934(15) 0.0564(9) Uani 1 1 d . . .
H72A H 0.8426 0.2899 0.8091 0.068 Uiso 1 1 calc R . .
C73 C 0.90953(16) 0.2448(3) 0.78586(13) 0.0520(8) Uani 1 1 d . . .
H73A H 0.9319 0.2262 0.8200 0.062 Uiso 1 1 calc R . .
C74 C 0.93027(15) 0.2347(3) 0.74321(13) 0.0467(7) Uani 1 1 d . . .
H74A H 0.9667 0.2086 0.7479 0.056 Uiso 1 1 calc R . .
C75 C 0.98059(12) 0.3427(2) 0.64503(12) 0.0386(6) Uani 1 1 d . . .
C76 C 1.02900(14) 0.3374(3) 0.68731(14) 0.0517(8) Uani 1 1 d . . .
H76A H 1.0339 0.2844 0.7127 0.062 Uiso 1 1 calc R . .
C77 C 1.06980(14) 0.4113(3) 0.69148(15) 0.0603(10) Uani 1 1 d . . .
H77A H 1.1030 0.4082 0.7199 0.072 Uiso 1 1 calc R . .
C78 C 1.06289(14) 0.4886(3) 0.65531(16) 0.0564(9) Uani 1 1 d . . .
H78A H 1.0911 0.5387 0.6591 0.068 Uiso 1 1 calc R . .
C79 C 1.01504(14) 0.4938(3) 0.61332(16) 0.0508(8) Uani 1 1 d . . .
H79A H 1.0103 0.5472 0.5882 0.061 Uiso 1 1 calc R . .
C80 C 0.97405(13) 0.4204(2) 0.60827(13) 0.0424(7) Uani 1 1 d . . .
H80A H 0.9412 0.4234 0.5794 0.051 Uiso 1 1 calc R . .
C81 C 0.49791(14) 0.1732(3) 0.58992(15) 0.0543(9) Uani 1 1 d . . .
C82 C 0.52873(14) 0.2608(3) 0.59167(16) 0.0571(9) Uani 1 1 d . . .
H82A H 0.5489 0.2886 0.6248 0.069 Uiso 1 1 calc R . .
C83 C 0.53046(17) 0.3083(4) 0.54574(17) 0.0664(11) Uani 1 1 d . . .
H83A H 0.5520 0.3684 0.5473 0.080 Uiso 1 1 calc R . .
C84 C 0.50110(19) 0.2692(4) 0.49756(18) 0.0776(14) Uani 1 1 d . . .
H84A H 0.5020 0.3026 0.4660 0.093 Uiso 1 1 calc R . .
C85 C 0.4707(2) 0.1823(5) 0.49536(18) 0.0864(16) Uani 1 1 d . . .
H85A H 0.4506 0.1552 0.4621 0.104 Uiso 1 1 calc R . .
C86 C 0.46879(17) 0.1339(4) 0.54041(16) 0.0722(12) Uani 1 1 d . . .
H86A H 0.4476 0.0732 0.5383 0.087 Uiso 1 1 calc R . .
C87 C 0.43526(15) 0.1812(4) 0.66522(16) 0.0650(11) Uani 1 1 d . . .
C88 C 0.39592(16) 0.1291(5) 0.68249(19) 0.0844(16) Uani 1 1 d . . .
H88A H 0.3947 0.0569 0.6806 0.101 Uiso 1 1 calc R . .
C89 C 0.3582(2) 0.1810(7) 0.7025(2) 0.106(2) Uani 1 1 d . . .
H89A H 0.3310 0.1448 0.7140 0.128 Uiso 1 1 calc R . .
C90 C 0.3608(3) 0.2866(7) 0.7055(3) 0.118(3) Uani 1 1 d . . .
H90A H 0.3364 0.3226 0.7208 0.142 Uiso 1 1 calc R . .
C91 C 0.3981(3) 0.3390(6) 0.6867(3) 0.115(2) Uani 1 1 d . . .
H91A H 0.3988 0.4113 0.6878 0.138 Uiso 1 1 calc R . .
C92 C 0.4352(2) 0.2862(5) 0.6661(2) 0.0891(17) Uani 1 1 d . . .
H92A H 0.4608 0.3227 0.6524 0.107 Uiso 1 1 calc R . .
N100 N 0.89182(11) 0.2594(3) 0.44204(11) 0.0472(7) Uani 1 1 d . . .
O101 O 0.89879(10) 0.2912(2) 0.48895(10) 0.0641(8) Uani 1 1 d . . .
O102 O 0.85385(11) 0.19581(18) 0.42614(10) 0.0523(6) Uani 1 1 d . . .
O103 O 0.92022(12) 0.2909(2) 0.41492(11) 0.0707(9) Uani 1 1 d . . .
N110 N 0.7944(4) 0.7169(8) 0.7082(4) 0.094(3) Uiso 0.507(4) 1 d PDU A 1
O111 O 0.8329(4) 0.7638(7) 0.7102(4) 0.107(3) Uiso 0.507(4) 1 d PDU A 1
O112 O 0.8046(5) 0.6175(7) 0.7125(5) 0.127(3) Uiso 0.507(4) 1 d PDU A 1
O113 O 0.7438(4) 0.7413(10) 0.7075(6) 0.140(4) Uiso 0.507(4) 1 d PDU A 1
N115 N 0.7901(8) 0.6938(13) 0.7253(8) 0.115(6) Uiso 0.238(7) 1 d PDU B 2
O116 O 0.7513(7) 0.7058(13) 0.7449(8) 0.108(5) Uiso 0.238(7) 1 d PDU B 2
O117 O 0.8265(7) 0.7560(14) 0.7257(8) 0.085(5) Uiso 0.238(7) 1 d PDU B 2
O118 O 0.7818(7) 0.6199(10) 0.6935(6) 0.068(4) Uiso 0.238(7) 1 d PDU B 2
N120 N 0.7754(8) 0.7081(13) 0.7087(8) 0.117(6) Uiso 0.255(7) 1 d PDU C 3
O121 O 0.8204(7) 0.7079(15) 0.7459(7) 0.124(5) Uiso 0.255(7) 1 d PDU C 3
O122 O 0.7546(9) 0.6232(11) 0.6913(7) 0.116(5) Uiso 0.255(7) 1 d PDU C 3
O123 O 0.7465(7) 0.7849(12) 0.6926(8) 0.110(5) Uiso 0.255(7) 1 d PDU C 3
O130 O 0.93014(18) 0.6537(3) 0.72204(18) 0.1164(15) Uani 1 1 d D . .
H130 H 0.8988 0.6706 0.7250 0.175 Uiso 1 1 d R . .
C130 C 0.9357(3) 0.5460(5) 0.7258(2) 0.107(2) Uani 1 1 d D . .
H13A H 0.9751 0.5282 0.7402 0.161 Uiso 1 1 d R . .
H13B H 0.9213 0.5159 0.6906 0.161 Uiso 1 1 d R . .
H13C H 0.9147 0.5198 0.7490 0.161 Uiso 1 1 d R . .
O135 O 0.50410(18) 0.8077(3) 0.62851(18) 0.1049(12) Uani 1 1 d D . .
H135 H 0.4860 0.8625 0.6246 0.157 Uiso 1 1 d R . .
C135 C 0.5358(4) 0.7994(7) 0.6794(3) 0.152(4) Uani 1 1 d D . .
H13D H 0.5679 0.8453 0.6855 0.228 Uiso 1 1 d R . .
H13E H 0.5489 0.7291 0.6864 0.228 Uiso 1 1 d R . .
H13F H 0.5135 0.8178 0.7030 0.228 Uiso 1 1 d R . .
O140 O 0.6591(4) 0.6041(7) 0.6688(3) 0.126(3) Uani 0.595(13) 1 d PDU D 1
H140 H 0.6463 0.5477 0.6748 0.189 Uiso 0.595(13) 1 d PR D 1
C140 C 0.6236(8) 0.6477(17) 0.6218(6) 0.171(7) Uani 0.595(13) 1 d PDU D 1
H14B H 0.6074 0.7106 0.6307 0.257 Uiso 0.595(13) 1 d PR D 1
H14C H 0.5938 0.5993 0.6058 0.257 Uiso 0.595(13) 1 d PR D 1
H14D H 0.6449 0.6629 0.5969 0.257 Uiso 0.595(13) 1 d PR D 1
O145 O 0.6765(10) 0.667(2) 0.6473(10) 0.218(8) Uiso 0.405(13) 1 d PDU D 2
H145 H 0.6862 0.6447 0.6783 0.327 Uiso 0.405(13) 1 d PR D 2
C145 C 0.6283(10) 0.726(2) 0.6383(11) 0.160(8) Uiso 0.405(13) 1 d PDU D 2
H14E H 0.6069 0.7076 0.6628 0.239 Uiso 0.405(13) 1 d PR D 2
H14F H 0.6041 0.7224 0.6020 0.239 Uiso 0.405(13) 1 d PR D 2
H14G H 0.6430 0.7949 0.6459 0.239 Uiso 0.405(13) 1 d PR D 2
O150 O 0.5770(9) 0.4307(15) 0.7169(8) 0.196(9) Uiso 0.417(4) 1 d PDU E 1
H150 H 0.5988 0.3883 0.7096 0.294 Uiso 0.417(4) 1 d PR E 1
C150 C 0.5607(5) 0.5033(9) 0.6758(5) 0.195(11) Uiso 0.417(4) 1 d PDU E 1
H15B H 0.5201 0.5025 0.6614 0.293 Uiso 0.417(4) 1 d PR E 1
H15C H 0.5778 0.4864 0.6478 0.293 Uiso 0.417(4) 1 d PR E 1
H15D H 0.5729 0.5713 0.6896 0.293 Uiso 0.417(4) 1 d PR E 1
O155 O 0.6132(5) 0.4213(9) 0.6786(5) 0.101(4) Uiso 0.390(12) 1 d PRDU F 2
H155 H 0.5916 0.4142 0.6975 0.152 Uiso 0.390(12) 1 d PR F 2
C155 C 0.5901(13) 0.498(2) 0.6378(11) 0.201(11) Uiso 0.390(12) 1 d PDU F 2
H15E H 0.5496 0.4906 0.6244 0.302 Uiso 0.390(12) 1 d PR F 2
H15F H 0.6067 0.4896 0.6087 0.302 Uiso 0.390(12) 1 d PR F 2
H15G H 0.5991 0.5659 0.6533 0.302 Uiso 0.390(12) 1 d PR F 2
O160 O 0.6050(17) 0.452(3) 0.6667(16) 0.151(10) Uiso 0.193(12) 1 d PDU G 3
H160 H 0.6377 0.4655 0.6844 0.227 Uiso 0.193(12) 1 d PR G 3
C160 C 0.568(2) 0.459(4) 0.698(2) 0.128(12) Uiso 0.193(12) 1 d PDU G 3
H16B H 0.5678 0.3940 0.7166 0.192 Uiso 0.193(12) 1 d PR G 3
H16C H 0.5307 0.4752 0.6767 0.192 Uiso 0.193(12) 1 d PR G 3
H16D H 0.5818 0.5129 0.7245 0.192 Uiso 0.193(12) 1 d PR G 3

loop_
_atom_site_aniso_label
_atom_site_aniso_U_11
_atom_site_aniso_U_22
_atom_site_aniso_U_33
_atom_site_aniso_U_23
_atom_site_aniso_U_13
_atom_site_aniso_U_12
Eu 0.01987(8) 0.02889(9) 0.03133(9) -0.00032(6) 0.00123(6) -0.00084(6)
B 0.0232(14) 0.0350(17) 0.0484(18) -0.0016(14) 0.0073(13) -0.0016(12)
P1 0.0269(3) 0.0352(4) 0.0383(4) 0.0025(3) -0.0003(3) -0.0007(3)
O1 0.0317(10) 0.0366(11) 0.0402(11) 0.0025(9) 0.0015(8) 0.0025(8)
P2 0.0310(3) 0.0324(4) 0.0383(4) -0.0019(3) 0.0072(3) -0.0010(3)
O2 0.0279(9) 0.0358(11) 0.0394(10) -0.0011(8) 0.0044(8) 0.0008(8)
P3 0.0251(3) 0.0400(4) 0.0329(3) -0.0007(3) 0.0025(3) -0.0045(3)
O3 0.0280(10) 0.0393(11) 0.0337(10) -0.0015(8) 0.0018(8) -0.0055(8)
P4 0.0288(4) 0.0758(6) 0.0565(5) -0.0006(5) 0.0089(4) -0.0096(4)
O4 0.0490(15) 0.078(2) 0.096(2) -0.0019(17) 0.0148(15) -0.0223(14)
N1 0.0233(11) 0.0360(12) 0.0388(13) 0.0010(10) 0.0041(9) -0.0018(9)
N2 0.0257(11) 0.0371(13) 0.0458(14) -0.0010(11) 0.0093(10) 0.0000(10)
N3 0.0246(11) 0.0348(12) 0.0387(12) -0.0015(10) 0.0041(9) -0.0007(9)
N4 0.0227(11) 0.0379(13) 0.0455(14) -0.0008(11) 0.0049(10) -0.0029(9)
N5 0.0233(11) 0.0330(12) 0.0370(12) -0.0009(10) 0.0041(9) -0.0008(9)
N6 0.0267(11) 0.0366(13) 0.0396(12) 0.0002(10) 0.0088(10) -0.0028(10)
N7 0.0252(11) 0.0478(15) 0.0510(15) -0.0012(12) 0.0091(11) -0.0037(11)
N8 0.0284(12) 0.0428(14) 0.0491(14) -0.0056(11) 0.0116(11) -0.0053(10)
C9 0.0399(17) 0.0454(19) 0.070(2) -0.0032(16) 0.0258(16) 0.0018(14)
C10 0.0484(18) 0.0380(17) 0.069(2) -0.0060(16) 0.0265(17) 0.0027(14)
C11 0.0315(14) 0.0345(15) 0.0412(15) -0.0010(12) 0.0049(12) 0.0026(12)
C12 0.0308(14) 0.0304(14) 0.0469(16) -0.0005(12) 0.0039(12) 0.0021(11)
C13 0.0315(14) 0.0364(16) 0.0419(15) 0.0046(12) 0.0006(12) -0.0012(12)
C14 0.0396(16) 0.0467(18) 0.0438(17) 0.0076(14) -0.0001(13) -0.0073(14)
C15 0.0458(18) 0.0448(19) 0.054(2) 0.0069(15) -0.0008(15) -0.0155(15)
C16 0.0503(19) 0.0436(18) 0.0492(18) -0.0056(15) -0.0008(15) -0.0104(15)
C17 0.0462(17) 0.0373(16) 0.0419(16) -0.0025(13) 0.0061(13) -0.0030(13)
C18 0.0224(13) 0.0472(18) 0.0561(19) -0.0024(15) 0.0025(13) -0.0032(12)
C19 0.0263(14) 0.0504(19) 0.0470(17) -0.0012(14) -0.0027(12) -0.0050(13)
C20 0.0294(14) 0.0336(15) 0.0439(16) 0.0021(12) -0.0004(12) -0.0025(11)
C21 0.0336(15) 0.0409(16) 0.0379(15) -0.0014(13) 0.0015(12) -0.0084(12)
C22 0.0341(14) 0.0359(15) 0.0401(15) -0.0012(12) 0.0041(12) -0.0076(12)
C23 0.0455(17) 0.0487(19) 0.0432(16) -0.0007(14) 0.0134(14) -0.0086(14)
C24 0.059(2) 0.071(3) 0.0440(18) -0.0005(17) 0.0164(16) -0.0121(19)
C25 0.057(2) 0.087(3) 0.0402(18) 0.0132(19) 0.0046(16) -0.008(2)
C26 0.0409(18) 0.065(2) 0.0455(18) 0.0094(16) 0.0015(14) -0.0030(16)
C27 0.0371(16) 0.0469(18) 0.0477(17) 0.0032(14) 0.0150(13) -0.0044(13)
C28 0.0407(16) 0.0482(18) 0.0425(16) 0.0096(14) 0.0093(13) 0.0004(14)
C29 0.0311(14) 0.0356(15) 0.0376(15) -0.0007(12) 0.0043(11) -0.0003(12)
C30 0.0304(14) 0.0427(16) 0.0349(14) 0.0040(12) 0.0013(11) 0.0043(12)
C31 0.0304(14) 0.0459(17) 0.0339(14) 0.0015(12) 0.0029(11) -0.0018(12)
C32 0.0319(15) 0.058(2) 0.0522(19) 0.0042(16) 0.0083(14) 0.0018(14)
C33 0.0325(16) 0.069(2) 0.066(2) -0.0004(19) 0.0082(15) 0.0120(16)
C34 0.0447(19) 0.054(2) 0.069(2) 0.0048(18) 0.0047(17) 0.0162(17)
C35 0.0371(16) 0.0431(18) 0.0545(19) 0.0051(15) 0.0011(14) 0.0049(14)
C36 0.0409(17) 0.0484(19) 0.062(2) -0.0107(16) 0.0204(15) -0.0130(14)
C37 0.0435(18) 0.055(2) 0.068(2) -0.0104(18) 0.0227(17) -0.0172(16)
C38 0.0280(14) 0.0489(18) 0.0527(18) -0.0019(15) 0.0107(13) -0.0034(13)
C39 0.0288(14) 0.0503(19) 0.0537(18) 0.0010(15) 0.0101(13) -0.0026(13)
C40 0.0308(15) 0.066(2) 0.0498(18) 0.0030(16) 0.0099(14) -0.0022(15)
C41 0.0361(18) 0.103(3) 0.058(2) 0.005(2) 0.0130(16) 0.008(2)
C42 0.048(2) 0.115(4) 0.053(2) 0.003(2) 0.0127(18) 0.016(2)
C43 0.0418(19) 0.094(3) 0.053(2) 0.003(2) -0.0002(16) 0.008(2)
C44 0.0317(16) 0.071(2) 0.057(2) 0.0012(18) 0.0074(15) 0.0016(15)
C45 0.0272(13) 0.0412(16) 0.0405(15) 0.0043(13) -0.0003(11) 0.0020(12)
C46 0.0376(16) 0.0466(18) 0.0512(18) -0.0046(15) 0.0108(14) -0.0053(14)
C47 0.0392(18) 0.063(2) 0.069(2) -0.0116(19) 0.0148(17) -0.0128(16)
C48 0.0317(16) 0.070(2) 0.064(2) 0.0029(19) 0.0103(15) 0.0020(16)
C49 0.0442(19) 0.048(2) 0.088(3) 0.0074(19) 0.0185(19) 0.0090(16)
C50 0.0368(17) 0.0402(18) 0.081(3) 0.0010(17) 0.0111(17) 0.0002(14)
C51 0.0248(13) 0.0423(16) 0.0415(15) 0.0049(13) -0.0036(11) -0.0027(12)
C52 0.0459(18) 0.0453(18) 0.0454(17) 0.0056(14) 0.0045(14) 0.0025(14)
C53 0.0431(18) 0.050(2) 0.056(2) 0.0145(16) 0.0015(15) -0.0028(15)
C54 0.0328(16) 0.070(2) 0.0447(17) 0.0111(17) 0.0032(13) -0.0032(15)
C55 0.0315(15) 0.068(2) 0.0492(18) 0.0014(17) 0.0067(13) 0.0015(15)
C56 0.0270(14) 0.0482(18) 0.0464(17) 0.0035(14) 0.0032(12) 0.0019(13)
C57 0.0358(15) 0.0330(15) 0.0457(16) -0.0019(12) 0.0117(13) 0.0001(12)
C58 0.0402(17) 0.0402(17) 0.060(2) 0.0035(15) 0.0052(15) -0.0076(14)
C59 0.044(2) 0.045(2) 0.087(3) 0.0020(19) 0.0130(19) -0.0074(15)
C60 0.062(2) 0.050(2) 0.088(3) -0.004(2) 0.040(2) -0.0142(17)
C61 0.089(3) 0.061(2) 0.055(2) -0.0034(19) 0.031(2) -0.018(2)
C62 0.056(2) 0.050(2) 0.0473(18) -0.0003(15) 0.0123(16) -0.0109(16)
C63 0.0412(16) 0.0341(15) 0.0469(17) -0.0001(13) 0.0175(13) 0.0021(12)
C64 0.0411(17) 0.0470(19) 0.0540(19) -0.0039(15) 0.0130(15) 0.0052(14)
C65 0.0434(19) 0.063(2) 0.073(2) -0.002(2) 0.0188(18) 0.0114(17)
C66 0.055(2) 0.057(2) 0.074(3) 0.004(2) 0.033(2) 0.0164(18)
C67 0.076(3) 0.0397(18) 0.066(2) -0.0035(16) 0.042(2) 0.0027(17)
C68 0.051(2) 0.0407(18) 0.057(2) -0.0044(14) 0.0233(16) -0.0034(14)
C69 0.0351(15) 0.0395(16) 0.0365(15) -0.0029(12) 0.0068(12) -0.0071(12)
C70 0.0417(17) 0.053(2) 0.0413(17) -0.0021(14) 0.0107(14) 0.0000(14)
C71 0.053(2) 0.069(2) 0.055(2) -0.0066(18) 0.0228(17) 0.0043(18)
C72 0.074(3) 0.056(2) 0.0464(19) -0.0087(16) 0.0278(18) -0.0064(18)
C73 0.063(2) 0.052(2) 0.0381(17) -0.0008(15) 0.0089(15) -0.0131(18)
C74 0.0439(18) 0.0502(19) 0.0421(17) 0.0010(14) 0.0060(14) -0.0049(15)
C75 0.0275(14) 0.0457(17) 0.0399(15) -0.0046(13) 0.0053(12) -0.0079(12)
C76 0.0353(16) 0.068(2) 0.0449(17) 0.0005(17) 0.0012(14) -0.0115(16)
C77 0.0328(17) 0.083(3) 0.057(2) -0.012(2) -0.0008(15) -0.0177(17)
C78 0.0366(17) 0.052(2) 0.079(3) -0.0161(19) 0.0150(17) -0.0153(15)
C79 0.0403(17) 0.0400(18) 0.073(2) -0.0027(16) 0.0177(16) -0.0060(14)
C80 0.0305(14) 0.0420(17) 0.0527(18) -0.0041(14) 0.0086(13) -0.0033(13)
C81 0.0304(16) 0.074(2) 0.055(2) -0.0060(18) 0.0058(14) -0.0058(16)
C82 0.0363(18) 0.074(3) 0.057(2) -0.0035(19) 0.0061(15) -0.0038(17)
C83 0.045(2) 0.085(3) 0.066(2) 0.010(2) 0.0115(18) -0.0039(19)
C84 0.053(2) 0.123(4) 0.054(2) 0.013(2) 0.0092(19) -0.013(3)
C85 0.067(3) 0.138(5) 0.050(2) -0.012(3) 0.010(2) -0.031(3)
C86 0.052(2) 0.105(4) 0.057(2) -0.013(2) 0.0106(18) -0.027(2)
C87 0.0297(17) 0.104(4) 0.058(2) 0.008(2) 0.0066(15) 0.0050(19)
C88 0.036(2) 0.141(5) 0.077(3) 0.001(3) 0.0176(19) -0.008(2)
C89 0.043(2) 0.193(8) 0.088(4) -0.003(5) 0.026(2) 0.003(4)
C90 0.061(3) 0.186(8) 0.111(5) 0.013(5) 0.030(3) 0.052(4)
C91 0.086(4) 0.144(6) 0.122(5) 0.031(4) 0.039(4) 0.057(4)
C92 0.067(3) 0.112(5) 0.092(4) 0.025(3) 0.030(3) 0.034(3)
N100 0.0323(13) 0.0688(19) 0.0391(14) 0.0045(13) 0.0081(11) -0.0017(13)
O101 0.0393(13) 0.112(2) 0.0404(13) -0.0118(13) 0.0098(10) -0.0267(13)
O102 0.0582(15) 0.0426(13) 0.0594(15) -0.0060(11) 0.0219(12) -0.0092(11)
O103 0.0572(16) 0.108(3) 0.0528(15) -0.0024(14) 0.0249(13) -0.0255(15)
O130 0.100(3) 0.114(3) 0.126(3) -0.058(3) 0.018(2) -0.015(2)
C130 0.119(5) 0.105(5) 0.078(3) -0.028(3) -0.004(3) 0.008(4)
O135 0.089(3) 0.111(3) 0.110(3) -0.012(2) 0.020(2) -0.009(2)
C135 0.130(7) 0.177(9) 0.150(7) 0.074(6) 0.043(6) -0.012(6)
O140 0.163(8) 0.108(6) 0.128(6) 0.007(5) 0.074(6) 0.006(5)
C140 0.195(14) 0.185(14) 0.129(10) 0.056(11) 0.039(10) 0.059(11)

loop_
_atom_type_symbol
_atom_type_description
_atom_type_scat_dispersion_real
_atom_type_scat_dispersion_imag
_atom_type_scat_source
C C 0.0181 0.0091 'International Tables Vol C Tables 4.2.6.8 and 6.1.1.4'
H H 0.0000 0.0000 'International Tables Vol C Tables 4.2.6.8 and 6.1.1.4'
B B 0.0090 0.0039 'International Tables Vol C Tables 4.2.6.8 and 6.1.1.4'
N N 0.0311 0.0180 'International Tables Vol C Tables 4.2.6.8 and 6.1.1.4'
O O 0.0492 0.0322 'International Tables Vol C Tables 4.2.6.8 and 6.1.1.4'
P P 0.2955 0.4335 'International Tables Vol C Tables 4.2.6.8 and 6.1.1.4'
Eu Eu -8.9294 11.1857 'International Tables Vol C Tables 4.2.6.8 and 6.1.1.4'

loop_
_geom_angle_atom_site_label_1
_geom_angle_atom_site_label_2
_geom_angle_atom_site_label_3
_geom_angle
_geom_angle_site_symmetry_1
_geom_angle_site_symmetry_3
_geom_angle_publ_flag
O3 Eu O2 113.58(7) . . ?
O3 Eu O1 116.45(7) . . ?
O2 Eu O1 126.32(7) . . ?
O3 Eu O101 71.80(8) . . ?
O2 Eu O101 97.15(9) . . ?
O1 Eu O101 81.21(9) . . ?
O3 Eu N3 141.16(8) . . ?
O2 Eu N3 73.34(7) . . ?
O1 Eu N3 79.81(7) . . ?
O101 Eu N3 146.99(8) . . ?
O3 Eu N5 72.55(7) . . ?
O2 Eu N5 73.40(7) . . ?
O1 Eu N5 139.99(7) . . ?
O101 Eu N5 135.14(8) . . ?
N3 Eu N5 73.51(7) . . ?
O3 Eu N1 75.96(7) . . ?
O2 Eu N1 139.12(7) . . ?
O1 Eu N1 72.79(8) . . ?
O101 Eu N1 122.91(9) . . ?
N3 Eu N1 76.19(7) . . ?
N5 Eu N1 72.26(7) . . ?
O3 Eu O102 119.96(8) . . ?
O2 Eu O102 70.50(7) . . ?
O1 Eu O102 68.75(8) . . ?
O101 Eu O102 49.05(8) . . ?
N3 Eu O102 98.64(8) . . ?
N5 Eu O102 143.77(7) . . ?
N1 Eu O102 141.48(8) . . ?
N8 B N4 108.3(2) . . ?
N8 B N2 112.7(2) . . ?
N4 B N2 108.0(3) . . ?
N8 B N6 106.3(3) . . ?
N4 B N6 112.1(2) . . ?
N2 B N6 109.5(2) . . ?
O1 P1 C45 110.17(13) . . ?
O1 P1 C13 113.44(13) . . ?
C45 P1 C13 107.08(15) . . ?
O1 P1 C51 108.47(14) . . ?
C45 P1 C51 108.60(14) . . ?
C13 P1 C51 108.97(14) . . ?
O1 P1 Eu 28.81(8) . . ?
C45 P1 Eu 115.92(10) . . ?
C13 P1 Eu 85.26(10) . . ?
C51 P1 Eu 126.47(10) . . ?
P1 O1 Eu 132.81(12) . . ?
O2 P2 C63 106.40(13) . . ?
O2 P2 C57 112.34(13) . . ?
C63 P2 C57 107.49(14) . . ?
O2 P2 C22 113.70(13) . . ?
C63 P2 C22 110.63(15) . . ?
C57 P2 C22 106.18(14) . . ?
O2 P2 Eu 28.35(7) . . ?
C63 P2 Eu 130.94(11) . . ?
C57 P2 Eu 109.26(10) . . ?
C22 P2 Eu 88.96(10) . . ?
P2 O2 Eu 133.52(11) . . ?
O3 P3 C69 111.32(13) . . ?
O3 P3 C75 107.77(13) . . ?
C69 P3 C75 108.72(14) . . ?
O3 P3 C31 111.74(12) . . ?
C69 P3 C31 106.51(15) . . ?
C75 P3 C31 110.76(14) . . ?
O3 P3 Eu 25.03(8) . . ?
C69 P3 Eu 116.04(10) . . ?
C75 P3 Eu 124.06(10) . . ?
C31 P3 Eu 87.27(9) . . ?
P3 O3 Eu 138.64(12) . . ?
O4 P4 C81 113.06(19) . . ?
O4 P4 C87 111.1(2) . . ?
C81 P4 C87 105.2(2) . . ?
O4 P4 C40 113.27(18) . . ?
C81 P4 C40 109.99(16) . . ?
C87 P4 C40 103.56(18) . . ?
C11 N1 N2 105.5(2) . . ?
C11 N1 Eu 129.27(19) . . ?
N2 N1 Eu 124.55(18) . . ?
C9 N2 N1 110.0(3) . . ?
C9 N2 B 132.0(3) . . ?
N1 N2 B 117.9(2) . . ?
C20 N3 N4 106.5(2) . . ?
C20 N3 Eu 124.85(19) . . ?
N4 N3 Eu 119.58(17) . . ?
C18 N4 N3 109.4(2) . . ?
C18 N4 B 128.0(3) . . ?
N3 N4 B 122.5(2) . . ?
C29 N5 N6 106.0(2) . . ?
C29 N5 Eu 132.39(19) . . ?
N6 N5 Eu 121.05(16) . . ?
C27 N6 N5 109.9(2) . . ?
C27 N6 B 126.7(2) . . ?
N5 N6 B 123.4(2) . . ?
C38 N7 N8 105.7(3) . . ?
C36 N8 N7 109.8(3) . . ?
C36 N8 B 128.1(3) . . ?
N7 N8 B 119.9(2) . . ?
N2 C9 C10 108.5(3) . . ?
C9 C10 C11 105.3(3) . . ?
N1 C11 C10 110.7(3) . . ?
N1 C11 C12 122.8(3) . . ?
C10 C11 C12 126.4(3) . . ?
C17 C12 C13 118.6(3) . . ?
C17 C12 C11 117.3(3) . . ?
C13 C12 C11 124.1(3) . . ?
C14 C13 C12 119.6(3) . . ?
C14 C13 P1 119.8(2) . . ?
C12 C13 P1 120.6(2) . . ?
C15 C14 C13 120.1(3) . . ?
C16 C15 C14 120.3(3) . . ?
C15 C16 C17 120.1(3) . . ?
C16 C17 C12 121.1(3) . . ?
N4 C18 C19 109.2(3) . . ?
C18 C19 C20 105.2(3) . . ?
N3 C20 C19 109.6(3) . . ?
N3 C20 C21 123.7(3) . . ?
C19 C20 C21 126.6(3) . . ?
C26 C21 C22 117.7(3) . . ?
C26 C21 C20 116.6(3) . . ?
C22 C21 C20 125.5(3) . . ?
C23 C22 C21 119.4(3) . . ?
C23 C22 P2 118.7(2) . . ?
C21 C22 P2 121.9(2) . . ?
C24 C23 C22 121.7(3) . . ?
C25 C24 C23 119.1(3) . . ?
C24 C25 C26 120.2(3) . . ?
C25 C26 C21 121.9(4) . . ?
N6 C27 C28 108.8(3) . . ?
C27 C28 C29 105.0(3) . . ?
N5 C29 C28 110.4(3) . . ?
N5 C29 C30 123.3(3) . . ?
C28 C29 C30 126.0(3) . . ?
C35 C30 C31 118.4(3) . . ?
C35 C30 C29 116.7(3) . . ?
C31 C30 C29 124.9(3) . . ?
C32 C31 C30 119.3(3) . . ?
C32 C31 P3 120.6(3) . . ?
C30 C31 P3 120.0(2) . . ?
C33 C32 C31 120.7(3) . . ?
C34 C33 C32 120.0(3) . . ?
C33 C34 C35 120.2(3) . . ?
C34 C35 C30 121.3(3) . . ?
N8 C36 C37 107.8(3) . . ?
C36 C37 C38 105.2(3) . . ?
N7 C38 C37 111.3(3) . . ?
N7 C38 C39 117.9(3) . . ?
C37 C38 C39 130.7(3) . . ?
C44 C39 C40 118.2(3) . . ?
C44 C39 C38 117.9(3) . . ?
C40 C39 C38 123.9(3) . . ?
C41 C40 C39 118.8(3) . . ?
C41 C40 P4 117.2(3) . . ?
C39 C40 P4 123.9(3) . . ?
C42 C41 C40 121.9(3) . . ?
C43 C42 C41 119.3(4) . . ?
C44 C43 C42 119.7(4) . . ?
C43 C44 C39 122.1(3) . . ?
C50 C45 C46 119.6(3) . . ?
C50 C45 P1 122.3(2) . . ?
C46 C45 P1 118.1(2) . . ?
C47 C46 C45 119.9(3) . . ?
C48 C47 C46 120.1(3) . . ?
C47 C48 C49 120.5(3) . . ?
C48 C49 C50 119.7(4) . . ?
C45 C50 C49 120.3(3) . . ?
C56 C51 C52 119.3(3) . . ?
C56 C51 P1 118.0(2) . . ?
C52 C51 P1 122.7(3) . . ?
C53 C52 C51 119.6(3) . . ?
C54 C53 C52 120.7(3) . . ?
C55 C54 C53 119.9(3) . . ?
C54 C55 C56 120.2(4) . . ?
C55 C56 C51 120.2(3) . . ?
C62 C57 C58 119.4(3) . . ?
C62 C57 P2 118.5(2) . . ?
C58 C57 P2 122.1(3) . . ?
C59 C58 C57 119.8(4) . . ?
C60 C59 C58 120.6(4) . . ?
C59 C60 C61 120.4(4) . . ?
C62 C61 C60 119.6(4) . . ?
C57 C62 C61 120.3(3) . . ?
C64 C63 C68 119.3(3) . . ?
C64 C63 P2 117.0(2) . . ?
C68 C63 P2 123.4(3) . . ?
C63 C64 C65 120.3(3) . . ?
C66 C65 C64 120.2(4) . . ?
C65 C66 C67 119.9(3) . . ?
C66 C67 C68 120.4(4) . . ?
C67 C68 C63 119.8(4) . . ?
C70 C69 C74 119.9(3) . . ?
C70 C69 P3 118.4(2) . . ?
C74 C69 P3 121.7(3) . . ?
C69 C70 C71 119.7(3) . . ?
C72 C71 C70 120.1(4) . . ?
C71 C72 C73 120.1(3) . . ?
C74 C73 C72 120.5(3) . . ?
C73 C74 C69 119.8(3) . . ?
C80 C75 C76 120.0(3) . . ?
C80 C75 P3 116.5(2) . . ?
C76 C75 P3 123.4(3) . . ?
C77 C76 C75 118.6(3) . . ?
C78 C77 C76 121.1(3) . . ?
C77 C78 C79 120.4(3) . . ?
C78 C79 C80 119.4(3) . . ?
C75 C80 C79 120.5(3) . . ?
C82 C81 C86 118.4(4) . . ?
C82 C81 P4 124.6(3) . . ?
C86 C81 P4 116.9(3) . . ?
C83 C82 C81 120.4(4) . . ?
C84 C83 C82 120.3(4) . . ?
C85 C84 C83 119.8(4) . . ?
C86 C85 C84 120.7(4) . . ?
C85 C86 C81 120.4(4) . . ?
C92 C87 C88 119.1(5) . . ?
C92 C87 P4 122.0(3) . . ?
C88 C87 P4 118.7(4) . . ?
C87 C88 C89 120.7(6) . . ?
C88 C89 C90 119.1(6) . . ?
C91 C90 C89 120.6(6) . . ?
C90 C91 C92 119.7(7) . . ?
C87 C92 C91 120.6(6) . . ?
O103 N100 O102 123.2(3) . . ?
O103 N100 O101 121.5(3) . . ?
O102 N100 O101 115.4(3) . . ?
O103 N100 Eu 172.4(3) . . ?
O102 N100 Eu 62.78(16) . . ?
O101 N100 Eu 52.75(15) . . ?
N100 O101 Eu 102.72(19) . . ?
N100 O102 Eu 92.64(18) . . ?
O111 N110 O113 132.8(11) . . ?
O111 N110 O112 113.0(10) . . ?
O113 N110 O112 113.8(10) . . ?
O117 N115 O116 125.9(14) . . ?
O117 N115 O118 120.0(14) . . ?
O116 N115 O118 112.2(13) . . ?
O123 N120 O122 117.0(13) . . ?
O123 N120 O121 124.6(14) . . ?
O122 N120 O121 117.8(13) . . ?

loop_
_geom_bond_atom_site_label_1
_geom_bond_atom_site_label_2
_geom_bond_distance
_geom_bond_site_symmetry_2
_geom_bond_publ_flag
Eu O3 2.2710(19) . ?
Eu O2 2.299(2) . ?
Eu O1 2.303(2) . ?
Eu O101 2.442(2) . ?
Eu N3 2.529(2) . ?
Eu N5 2.546(2) . ?
Eu N1 2.608(2) . ?
Eu O102 2.664(3) . ?
B N8 1.525(4) . ?
B N4 1.548(4) . ?
B N2 1.549(4) . ?
B N6 1.565(4) . ?
P1 O1 1.507(2) . ?
P1 C45 1.798(3) . ?
P1 C13 1.798(3) . ?
P1 C51 1.802(3) . ?
P2 O2 1.506(2) . ?
P2 C63 1.801(3) . ?
P2 C57 1.802(3) . ?
P2 C22 1.808(3) . ?
P3 O3 1.509(2) . ?
P3 C69 1.798(3) . ?
P3 C75 1.800(3) . ?
P3 C31 1.804(3) . ?
P4 O4 1.479(3) . ?
P4 C81 1.795(4) . ?
P4 C87 1.817(4) . ?
P4 C40 1.817(3) . ?
N1 C11 1.349(4) . ?
N1 N2 1.370(3) . ?
N2 C9 1.351(4) . ?
N3 C20 1.353(4) . ?
N3 N4 1.365(3) . ?
N4 C18 1.353(4) . ?
N5 C29 1.343(4) . ?
N5 N6 1.366(3) . ?
N6 C27 1.345(4) . ?
N7 C38 1.327(4) . ?
N7 N8 1.368(4) . ?
N8 C36 1.362(4) . ?
C9 C10 1.368(5) . ?
C10 C11 1.392(4) . ?
C11 C12 1.478(4) . ?
C12 C17 1.392(4) . ?
C12 C13 1.408(4) . ?
C13 C14 1.399(4) . ?
C14 C15 1.392(5) . ?
C15 C16 1.368(5) . ?
C16 C17 1.386(5) . ?
C18 C19 1.362(5) . ?
C19 C20 1.405(4) . ?
C20 C21 1.474(5) . ?
C21 C26 1.401(4) . ?
C21 C22 1.414(4) . ?
C22 C23 1.395(5) . ?
C23 C24 1.388(5) . ?
C24 C25 1.377(6) . ?
C25 C26 1.387(5) . ?
C27 C28 1.368(5) . ?
C28 C29 1.395(4) . ?
C29 C30 1.488(4) . ?
C30 C35 1.393(4) . ?
C30 C31 1.413(4) . ?
C31 C32 1.398(4) . ?
C32 C33 1.390(5) . ?
C33 C34 1.369(6) . ?
C34 C35 1.388(5) . ?
C36 C37 1.366(5) . ?
C37 C38 1.391(5) . ?
C38 C39 1.478(5) . ?
C39 C44 1.394(5) . ?
C39 C40 1.410(4) . ?
C40 C41 1.390(5) . ?
C41 C42 1.384(6) . ?
C42 C43 1.381(5) . ?
C43 C44 1.377(6) . ?
C45 C50 1.382(5) . ?
C45 C46 1.386(4) . ?
C46 C47 1.384(5) . ?
C47 C48 1.371(6) . ?
C48 C49 1.377(5) . ?
C49 C50 1.382(5) . ?
C51 C56 1.391(5) . ?
C51 C52 1.399(5) . ?
C52 C53 1.385(5) . ?
C53 C54 1.380(5) . ?
C54 C55 1.375(5) . ?
C55 C56 1.389(5) . ?
C57 C62 1.384(5) . ?
C57 C58 1.393(4) . ?
C58 C59 1.382(5) . ?
C59 C60 1.361(6) . ?
C60 C61 1.386(6) . ?
C61 C62 1.385(5) . ?
C63 C64 1.380(5) . ?
C63 C68 1.393(4) . ?
C64 C65 1.391(5) . ?
C65 C66 1.370(6) . ?
C66 C67 1.378(6) . ?
C67 C68 1.387(5) . ?
C69 C70 1.386(5) . ?
C69 C74 1.399(4) . ?
C70 C71 1.394(5) . ?
C71 C72 1.380(6) . ?
C72 C73 1.382(6) . ?
C73 C74 1.377(5) . ?
C75 C80 1.387(5) . ?
C75 C76 1.398(4) . ?
C76 C77 1.391(5) . ?
C77 C78 1.372(6) . ?
C78 C79 1.385(5) . ?
C79 C80 1.387(4) . ?
C81 C82 1.379(6) . ?
C81 C86 1.404(5) . ?
C82 C83 1.378(6) . ?
C83 C84 1.377(6) . ?
C84 C85 1.365(7) . ?
C85 C86 1.364(7) . ?
C87 C92 1.379(7) . ?
C87 C88 1.380(6) . ?
C88 C89 1.386(8) . ?
C89 C90 1.390(10) . ?
C90 C91 1.364(10) . ?
C91 C92 1.391(8) . ?
N100 O103 1.218(4) . ?
N100 O102 1.246(4) . ?
N100 O101 1.274(4) . ?
N110 O111 1.132(10) . ?
N110 O113 1.305(11) . ?
N110 O112 1.329(10) . ?
N115 O117 1.222(13) . ?
N115 O116 1.235(13) . ?
N115 O118 1.263(13) . ?
N120 O123 1.244(13) . ?
N120 O122 1.260(13) . ?
N120 O121 1.269(13) . ?
O130 C130 1.421(7) . ?
O135 C135 1.360(8) . ?
O140 C140 1.425(12) . ?
O145 C145 1.397(15) . ?
O150 C150 1.418(14) . ?
O155 C155 1.471(16) . ?
O160 C160 1.412(17) . ?
